data_4103630
loop_
_publ_author_name
'K. Cory MacLeod'
'Julia L. Conway'
'Brian O. Patrick'
'Kevin M. Smith'

_publ_section_title
;
 Exploring Chromium(III)-Alkyl Bond Homolysis with CpCr[(ArNCMe)2CH](R)
 Complexes
;
_journal_name_full 'Journal of the American Chemical Society'
_journal_page_first 17325
_journal_page_last 17334
_journal_paper_doi 10.1021/ja1083392
_journal_volume 132
_journal_year 2010
_chemical_formula_sum 'C35 H41 Cr N2 O3 S'
_chemical_formula_weight 621.76
_chemical_name_systematic
;
 ?
;
_space_group_IT_number 14
_symmetry_cell_setting monoclinic
_symmetry_space_group_name_Hall '-P 2ybc'
_symmetry_space_group_name_H-M 'P 1 21/c 1'
_atom_sites_solution_hydrogens geom
_atom_sites_solution_primary direct
_atom_sites_solution_secondary difmap
_audit_creation_method SHELXL-97
_cell_angle_alpha 90.00
_cell_angle_beta 106.560(2)
_cell_angle_gamma 90.00
_cell_formula_units_Z 4
_cell_length_a 11.3105(7)
_cell_length_b 16.4180(10)
_cell_length_c 17.7673(11)
_cell_measurement_reflns_used 6187
_cell_measurement_temperature 173(2)
_cell_measurement_theta_max 27.87
_cell_measurement_theta_min 2.28
_cell_volume 3162.5(3)
_computing_structure_refinement 'SHELXL-97 (Sheldrick, 1997)'
_diffrn_ambient_temperature 173(2)
_diffrn_measured_fraction_theta_full 1.000
_diffrn_measured_fraction_theta_max 1.000
_diffrn_measurement_device_type 'Bruker X8 APEX II'
_diffrn_measurement_method 'area detector'
_diffrn_radiation_monochromator graphite
_diffrn_radiation_source 'fine-focus sealed tube'
_diffrn_radiation_type MoK\a
_diffrn_radiation_wavelength 0.71073
_diffrn_reflns_av_R_equivalents 0.0248
_diffrn_reflns_av_sigmaI/netI 0.0232
_diffrn_reflns_limit_h_max 14
_diffrn_reflns_limit_h_min -14
_diffrn_reflns_limit_k_max 21
_diffrn_reflns_limit_k_min -21
_diffrn_reflns_limit_l_max 23
_diffrn_reflns_limit_l_min -23
_diffrn_reflns_number 32098
_diffrn_reflns_theta_full 27.89
_diffrn_reflns_theta_max 27.89
_diffrn_reflns_theta_min 1.72
_exptl_absorpt_coefficient_mu 0.465
_exptl_absorpt_correction_T_max 0.933
_exptl_absorpt_correction_T_min 0.819
_exptl_absorpt_correction_type multi-scan
_exptl_crystal_colour black
_exptl_crystal_density_diffrn 1.306
_exptl_crystal_density_method 'not measured'
_exptl_crystal_description irregular
_exptl_crystal_F_000 1316
_exptl_crystal_size_max 0.50
_exptl_crystal_size_mid 0.40
_exptl_crystal_size_min 0.15
_refine_diff_density_max 0.894
_refine_diff_density_min -0.678
_refine_diff_density_rms 0.056
_refine_ls_extinction_method none
_refine_ls_goodness_of_fit_ref 1.038
_refine_ls_hydrogen_treatment constr
_refine_ls_matrix_type full
_refine_ls_number_parameters 388
_refine_ls_number_reflns 7544
_refine_ls_number_restraints 0
_refine_ls_restrained_S_all 1.038
_refine_ls_R_factor_all 0.0490
_refine_ls_R_factor_gt 0.0376
_refine_ls_shift/su_max 0.030
_refine_ls_shift/su_mean 0.000
_refine_ls_structure_factor_coef Fsqd
_refine_ls_weighting_details 'calc w=1/[\s^2^(Fo^2^)+(0.0460P)^2^+2.2900P] where P=(Fo^2^+2Fc^2^)/3'
_refine_ls_weighting_scheme calc
_refine_ls_wR_factor_gt 0.0959
_refine_ls_wR_factor_ref 0.1032
_reflns_number_gt 6248
_reflns_number_total 7544
_reflns_threshold_expression >2sigma(I)
_cod_data_source_file ja1083392_si_002_03.cif
_cod_data_source_block 3c_Mes_OTs
_cod_original_sg_symbol_H-M 'P 21/c'
_cod_database_code 4103630

loop_
_symmetry_equiv_pos_as_xyz
'x, y, z'
'-x, y+1/2, -z+1/2'
'-x, -y, -z'
'x, -y-1/2, z-1/2'

loop_
_atom_site_label
_atom_site_type_symbol
_atom_site_fract_x
_atom_site_fract_y
_atom_site_fract_z
_atom_site_U_iso_or_equiv
_atom_site_adp_type
_atom_site_occupancy
_atom_site_symmetry_multiplicity
_atom_site_calc_flag
_atom_site_refinement_flags
C1 C 0.2759(2) 0.03204(13) 0.60780(12) 0.0377(5) Uani 1 1 d .
H1A H 0.2881 -0.0085 0.6498 0.056 Uiso 1 1 calc R
H1B H 0.2594 0.0043 0.5570 0.056 Uiso 1 1 calc R
H1C H 0.2056 0.0669 0.6080 0.056 Uiso 1 1 calc R
C2 C 0.39074(17) 0.08366(11) 0.62105(10) 0.0253(4) Uani 1 1 d .
C3 C 0.44981(17) 0.08283(10) 0.56192(10) 0.0248(4) Uani 1 1 d .
H3 H 0.4262 0.0409 0.5237 0.030 Uiso 1 1 calc R
C4 C 0.54033(16) 0.13732(10) 0.55299(9) 0.0224(3) Uani 1 1 d .
C5 C 0.5632(2) 0.14060(12) 0.47334(10) 0.0329(4) Uani 1 1 d .
H5A H 0.5226 0.1888 0.4448 0.049 Uiso 1 1 calc R
H5B H 0.5298 0.0914 0.4436 0.049 Uiso 1 1 calc R
H5C H 0.6521 0.1437 0.4800 0.049 Uiso 1 1 calc R
C6 C 0.34387(16) 0.13782(11) 0.73347(10) 0.0242(3) Uani 1 1 d .
C7 C 0.25622(17) 0.20001(11) 0.71412(11) 0.0274(4) Uani 1 1 d .
C8 C 0.17708(18) 0.21136(12) 0.76071(12) 0.0315(4) Uani 1 1 d .
H8 H 0.1191 0.2547 0.7487 0.038 Uiso 1 1 calc R
C9 C 0.18072(19) 0.16094(12) 0.82431(12) 0.0328(4) Uani 1 1 d .
C10 C 0.26768(18) 0.09879(12) 0.84118(11) 0.0308(4) Uani 1 1 d .
H10 H 0.2708 0.0635 0.8841 0.037 Uiso 1 1 calc R
C11 C 0.35045(17) 0.08639(11) 0.79741(11) 0.0273(4) Uani 1 1 d .
C12 C 0.24541(19) 0.25401(13) 0.64369(12) 0.0346(4) Uani 1 1 d .
H12A H 0.2083 0.2231 0.5955 0.052 Uiso 1 1 calc R
H12B H 0.3276 0.2729 0.6436 0.052 Uiso 1 1 calc R
H12C H 0.1934 0.3011 0.6462 0.052 Uiso 1 1 calc R
C13 C 0.0920(2) 0.17162(15) 0.87306(15) 0.0464(6) Uani 1 1 d .
H13A H 0.0520 0.2250 0.8620 0.070 Uiso 1 1 calc R
H13B H 0.1372 0.1681 0.9289 0.070 Uiso 1 1 calc R
H13C H 0.0292 0.1287 0.8599 0.070 Uiso 1 1 calc R
C14 C 0.4442(2) 0.01907(12) 0.81927(13) 0.0357(4) Uani 1 1 d .
H14A H 0.5252 0.0422 0.8461 0.054 Uiso 1 1 calc R
H14B H 0.4487 -0.0094 0.7717 0.054 Uiso 1 1 calc R
H14C H 0.4199 -0.0194 0.8543 0.054 Uiso 1 1 calc R
C15 C 0.67554(16) 0.25015(10) 0.58805(9) 0.0222(3) Uani 1 1 d .
C16 C 0.62053(17) 0.32344(11) 0.55607(10) 0.0254(4) Uani 1 1 d .
C17 C 0.69510(19) 0.38382(11) 0.53842(10) 0.0302(4) Uani 1 1 d .
H17 H 0.6584 0.4337 0.5166 0.036 Uiso 1 1 calc R
C18 C 0.8213(2) 0.37336(12) 0.55169(11) 0.0326(4) Uani 1 1 d .
C19 C 0.87219(19) 0.29942(13) 0.58227(11) 0.0325(4) Uani 1 1 d .
H19 H 0.9582 0.2911 0.5910 0.039 Uiso 1 1 calc R
C20 C 0.80202(17) 0.23676(11) 0.60066(10) 0.0273(4) Uani 1 1 d .
C21 C 0.48418(19) 0.33727(12) 0.54056(12) 0.0340(4) Uani 1 1 d .
H21A H 0.4638 0.3397 0.5906 0.051 Uiso 1 1 calc R
H21B H 0.4388 0.2924 0.5088 0.051 Uiso 1 1 calc R
H21C H 0.4611 0.3887 0.5122 0.051 Uiso 1 1 calc R
C22 C 0.9006(2) 0.43929(15) 0.53170(13) 0.0459(6) Uani 1 1 d .
H22A H 0.9638 0.4561 0.5794 0.069 Uiso 1 1 calc R
H22B H 0.8489 0.4862 0.5093 0.069 Uiso 1 1 calc R
H22C H 0.9404 0.4183 0.4934 0.069 Uiso 1 1 calc R
C23 C 0.86106(19) 0.15662(13) 0.63122(13) 0.0353(4) Uani 1 1 d .
H23A H 0.8532 0.1471 0.6840 0.053 Uiso 1 1 calc R
H23B H 0.9486 0.1580 0.6333 0.053 Uiso 1 1 calc R
H23C H 0.8198 0.1126 0.5962 0.053 Uiso 1 1 calc R
C24 C 0.7299(2) 0.19905(13) 0.84105(11) 0.0396(5) Uani 1 1 d .
H24 H 0.7850 0.1599 0.8716 0.047 Uiso 1 1 calc R
C25 C 0.6092(2) 0.21280(13) 0.84267(11) 0.0388(5) Uani 1 1 d .
H25 H 0.5673 0.1845 0.8741 0.047 Uiso 1 1 calc R
C26 C 0.5599(2) 0.27636(13) 0.78929(12) 0.0394(5) Uani 1 1 d .
H26 H 0.4791 0.2985 0.7783 0.047 Uiso 1 1 calc R
C27 C 0.6519(2) 0.30062(12) 0.75572(11) 0.0379(5) Uani 1 1 d .
H27 H 0.6447 0.3427 0.7180 0.046 Uiso 1 1 calc R
C28 C 0.7562(2) 0.25247(13) 0.78703(12) 0.0383(5) Uani 1 1 d .
H28 H 0.8318 0.2556 0.7738 0.046 Uiso 1 1 calc R
C29 C 0.83025(17) -0.04649(11) 0.70630(10) 0.0268(4) Uani 1 1 d .
C30 C 0.77479(19) -0.08623(14) 0.63676(12) 0.0376(5) Uani 1 1 d .
H30 H 0.6883 -0.0956 0.6214 0.045 Uiso 1 1 calc R
C31 C 0.8457(2) -0.11230(14) 0.58953(12) 0.0389(5) Uani 1 1 d .
H31 H 0.8069 -0.1392 0.5415 0.047 Uiso 1 1 calc R
C32 C 0.97220(19) -0.09996(12) 0.61098(12) 0.0314(4) Uani 1 1 d .
C33 C 1.02643(19) -0.06198(13) 0.68188(12) 0.0349(4) Uani 1 1 d .
H33 H 1.1133 -0.0543 0.6983 0.042 Uiso 1 1 calc R
C34 C 0.95628(19) -0.03483(12) 0.72965(12) 0.0332(4) Uani 1 1 d .
H34 H 0.9948 -0.0085 0.7780 0.040 Uiso 1 1 calc R
C35 C 1.0473(2) -0.12762(15) 0.55767(14) 0.0437(5) Uani 1 1 d .
H35A H 1.0409 -0.0871 0.5162 0.066 Uiso 1 1 calc R
H35B H 1.0158 -0.1801 0.5340 0.066 Uiso 1 1 calc R
H35C H 1.1339 -0.1336 0.5883 0.066 Uiso 1 1 calc R
N1 N 0.42883(13) 0.12768(9) 0.68667(8) 0.0224(3) Uani 1 1 d .
N2 N 0.60077(13) 0.18774(8) 0.60922(8) 0.0202(3) Uani 1 1 d .
O1 O 0.67496(12) 0.06136(8) 0.71996(7) 0.0289(3) Uani 1 1 d .
O2 O 0.6466(2) -0.07448(10) 0.76092(15) 0.0760(7) Uani 1 1 d .
O3 O 0.81416(19) 0.00964(14) 0.83898(9) 0.0692(6) Uani 1 1 d .
S1 S 0.73529(5) -0.01145(3) 0.76334(3) 0.03338(12) Uani 1 1 d .
Cr1 Cr 0.60160(2) 0.171106(15) 0.721560(14) 0.01822(8) Uani 1 1 d .

loop_
_atom_site_aniso_label
_atom_site_aniso_U_11
_atom_site_aniso_U_22
_atom_site_aniso_U_33
_atom_site_aniso_U_23
_atom_site_aniso_U_13
_atom_site_aniso_U_12
C1 0.0376(11) 0.0381(11) 0.0408(11) -0.0069(9) 0.0169(9) -0.0190(9)
C2 0.0267(9) 0.0212(8) 0.0289(9) 0.0006(7) 0.0093(7) -0.0059(7)
C3 0.0312(9) 0.0218(8) 0.0220(8) -0.0034(6) 0.0086(7) -0.0087(7)
C4 0.0274(9) 0.0204(8) 0.0200(7) 0.0002(6) 0.0079(6) -0.0034(7)
C5 0.0482(12) 0.0316(9) 0.0220(8) -0.0050(7) 0.0153(8) -0.0164(9)
C6 0.0231(8) 0.0247(8) 0.0270(8) -0.0014(7) 0.0106(7) -0.0027(7)
C7 0.0234(9) 0.0267(9) 0.0313(9) 0.0011(7) 0.0063(7) -0.0014(7)
C8 0.0240(9) 0.0300(9) 0.0413(10) -0.0018(8) 0.0107(8) 0.0035(8)
C9 0.0290(10) 0.0349(10) 0.0397(10) -0.0046(8) 0.0180(8) -0.0017(8)
C10 0.0324(10) 0.0318(9) 0.0327(9) 0.0029(8) 0.0169(8) -0.0021(8)
C11 0.0275(9) 0.0255(9) 0.0315(9) 0.0017(7) 0.0128(7) -0.0004(7)
C12 0.0304(10) 0.0344(10) 0.0381(10) 0.0095(8) 0.0084(8) 0.0052(8)
C13 0.0444(13) 0.0477(13) 0.0592(14) -0.0015(11) 0.0339(11) 0.0054(11)
C14 0.0405(11) 0.0308(10) 0.0425(11) 0.0121(8) 0.0225(9) 0.0076(9)
C15 0.0273(9) 0.0223(8) 0.0179(7) -0.0023(6) 0.0079(6) -0.0084(7)
C16 0.0329(9) 0.0234(8) 0.0193(7) -0.0004(6) 0.0064(7) -0.0073(7)
C17 0.0449(11) 0.0234(8) 0.0217(8) -0.0001(7) 0.0086(8) -0.0117(8)
C18 0.0434(11) 0.0339(10) 0.0227(8) -0.0048(7) 0.0129(8) -0.0218(9)
C19 0.0296(10) 0.0421(11) 0.0283(9) -0.0044(8) 0.0123(7) -0.0144(9)
C20 0.0294(9) 0.0304(9) 0.0235(8) -0.0024(7) 0.0096(7) -0.0066(8)
C21 0.0344(10) 0.0279(9) 0.0356(10) 0.0072(8) 0.0031(8) -0.0036(8)
C22 0.0565(14) 0.0474(13) 0.0371(11) -0.0025(9) 0.0187(10) -0.0314(11)
C23 0.0300(10) 0.0368(11) 0.0426(11) 0.0012(9) 0.0159(9) 0.0000(8)
C24 0.0508(13) 0.0311(10) 0.0253(9) -0.0075(8) -0.0075(9) 0.0051(9)
C25 0.0625(14) 0.0356(11) 0.0231(9) -0.0101(8) 0.0198(9) -0.0142(10)
C26 0.0370(11) 0.0353(11) 0.0409(11) -0.0205(9) 0.0031(9) 0.0084(9)
C27 0.0658(15) 0.0204(9) 0.0239(9) -0.0041(7) 0.0069(9) -0.0078(9)
C28 0.0348(11) 0.0416(11) 0.0373(11) -0.0179(9) 0.0082(9) -0.0125(9)
C29 0.0302(9) 0.0241(8) 0.0283(9) 0.0037(7) 0.0118(7) 0.0075(7)
C30 0.0244(9) 0.0494(12) 0.0364(10) -0.0043(9) 0.0045(8) 0.0020(9)
C31 0.0384(11) 0.0453(12) 0.0304(10) -0.0095(9) 0.0055(8) 0.0003(10)
C32 0.0370(10) 0.0263(9) 0.0348(10) 0.0023(8) 0.0168(8) 0.0032(8)
C33 0.0270(10) 0.0385(11) 0.0407(11) -0.0045(9) 0.0119(8) -0.0035(8)
C34 0.0338(10) 0.0331(10) 0.0320(9) -0.0066(8) 0.0081(8) -0.0018(8)
C35 0.0526(14) 0.0441(12) 0.0426(12) -0.0012(10) 0.0267(10) 0.0045(11)
N1 0.0243(7) 0.0210(7) 0.0239(7) 0.0015(5) 0.0100(6) -0.0019(6)
N2 0.0218(7) 0.0198(6) 0.0193(6) 0.0005(5) 0.0065(5) -0.0049(5)
O1 0.0346(7) 0.0226(6) 0.0291(6) 0.0009(5) 0.0084(5) 0.0084(5)
O2 0.0902(15) 0.0286(8) 0.146(2) 0.0058(11) 0.0920(15) 0.0032(9)
O3 0.0775(13) 0.1011(16) 0.0256(8) 0.0046(9) 0.0093(8) 0.0586(12)
S1 0.0412(3) 0.0283(2) 0.0368(3) 0.01043(19) 0.0211(2) 0.0146(2)
Cr1 0.02155(14) 0.01643(13) 0.01668(13) -0.00011(9) 0.00543(10) 0.00006(10)

loop_
_atom_type_symbol
_atom_type_description
_atom_type_scat_dispersion_real
_atom_type_scat_dispersion_imag
_atom_type_scat_source
C C 0.0033 0.0016 'International Tables Vol C Tables 4.2.6.8 and 6.1.1.4'
H H 0.0000 0.0000 'International Tables Vol C Tables 4.2.6.8 and 6.1.1.4'
N N 0.0061 0.0033 'International Tables Vol C Tables 4.2.6.8 and 6.1.1.4'
O O 0.0106 0.0060 'International Tables Vol C Tables 4.2.6.8 and 6.1.1.4'
S S 0.1246 0.1234 'International Tables Vol C Tables 4.2.6.8 and 6.1.1.4'
Cr Cr 0.3209 0.6236 'International Tables Vol C Tables 4.2.6.8 and 6.1.1.4'

loop_
_geom_angle_atom_site_label_1
_geom_angle_atom_site_label_2
_geom_angle_atom_site_label_3
_geom_angle
C2 C1 H1A 109.5
C2 C1 H1B 109.5
H1A C1 H1B 109.5
C2 C1 H1C 109.5
H1A C1 H1C 109.5
H1B C1 H1C 109.5
N1 C2 C3 123.92(16)
N1 C2 C1 119.25(16)
C3 C2 C1 116.82(16)
C2 C3 C4 126.88(16)
C2 C3 H3 116.6
C4 C3 H3 116.6
N2 C4 C3 123.29(15)
N2 C4 C5 119.60(15)
C3 C4 C5 117.03(15)
C4 C5 H5A 109.5
C4 C5 H5B 109.5
H5A C5 H5B 109.5
C4 C5 H5C 109.5
H5A C5 H5C 109.5
H5B C5 H5C 109.5
C7 C6 C11 120.70(16)
C7 C6 N1 118.91(16)
C11 C6 N1 120.39(16)
C8 C7 C6 118.86(17)
C8 C7 C12 119.97(17)
C6 C7 C12 121.17(17)
C9 C8 C7 121.80(18)
C9 C8 H8 119.1
C7 C8 H8 119.1
C10 C9 C8 117.86(17)
C10 C9 C13 120.43(19)
C8 C9 C13 121.70(19)
C9 C10 C11 122.30(18)
C9 C10 H10 118.8
C11 C10 H10 118.8
C10 C11 C6 118.44(17)
C10 C11 C14 120.01(17)
C6 C11 C14 121.54(16)
C7 C12 H12A 109.5
C7 C12 H12B 109.5
H12A C12 H12B 109.5
C7 C12 H12C 109.5
H12A C12 H12C 109.5
H12B C12 H12C 109.5
C9 C13 H13A 109.5
C9 C13 H13B 109.5
H13A C13 H13B 109.5
C9 C13 H13C 109.5
H13A C13 H13C 109.5
H13B C13 H13C 109.5
C11 C14 H14A 109.5
C11 C14 H14B 109.5
H14A C14 H14B 109.5
C11 C14 H14C 109.5
H14A C14 H14C 109.5
H14B C14 H14C 109.5
C16 C15 C20 121.05(16)
C16 C15 N2 119.35(16)
C20 C15 N2 119.60(15)
C17 C16 C15 118.39(18)
C17 C16 C21 120.39(17)
C15 C16 C21 121.22(16)
C18 C17 C16 122.15(18)
C18 C17 H17 118.9
C16 C17 H17 118.9
C19 C18 C17 117.81(17)
C19 C18 C22 120.8(2)
C17 C18 C22 121.4(2)
C18 C19 C20 122.52(19)
C18 C19 H19 118.7
C20 C19 H19 118.7
C19 C20 C15 118.07(18)
C19 C20 C23 120.40(18)
C15 C20 C23 121.52(16)
C16 C21 H21A 109.5
C16 C21 H21B 109.5
H21A C21 H21B 109.5
C16 C21 H21C 109.5
H21A C21 H21C 109.5
H21B C21 H21C 109.5
C18 C22 H22A 109.5
C18 C22 H22B 109.5
H22A C22 H22B 109.5
C18 C22 H22C 109.5
H22A C22 H22C 109.5
H22B C22 H22C 109.5
C20 C23 H23A 109.5
C20 C23 H23B 109.5
H23A C23 H23B 109.5
C20 C23 H23C 109.5
H23A C23 H23C 109.5
H23B C23 H23C 109.5
C25 C24 C28 108.37(19)
C25 C24 Cr1 71.33(11)
C28 C24 Cr1 71.66(11)
C25 C24 H24 125.8
C28 C24 H24 125.8
Cr1 C24 H24 122.8
C24 C25 C26 107.91(19)
C24 C25 Cr1 72.51(11)
C26 C25 Cr1 71.39(11)
C24 C25 H25 126.0
C26 C25 H25 126.0
Cr1 C25 H25 121.8
C27 C26 C25 107.30(19)
C27 C26 Cr1 72.10(11)
C25 C26 Cr1 71.72(11)
C27 C26 H26 126.3
C25 C26 H26 126.3
Cr1 C26 H26 121.6
C26 C27 C28 108.43(19)
C26 C27 Cr1 71.49(11)
C28 C27 Cr1 72.01(11)
C26 C27 H27 125.8
C28 C27 H27 125.8
Cr1 C27 H27 122.4
C24 C28 C27 108.0(2)
C24 C28 Cr1 72.22(12)
C27 C28 Cr1 71.68(11)
C24 C28 H28 126.0
C27 C28 H28 126.0
Cr1 C28 H28 121.8
C34 C29 C30 120.12(18)
C34 C29 S1 121.76(15)
C30 C29 S1 118.11(15)
C29 C30 C31 119.69(19)
C29 C30 H30 120.2
C31 C30 H30 120.2
C30 C31 C32 121.28(19)
C30 C31 H31 119.4
C32 C31 H31 119.4
C33 C32 C31 118.11(18)
C33 C32 C35 121.6(2)
C31 C32 C35 120.28(19)
C32 C33 C34 121.25(19)
C32 C33 H33 119.4
C34 C33 H33 119.4
C29 C34 C33 119.50(18)
C29 C34 H34 120.2
C33 C34 H34 120.2
C32 C35 H35A 109.5
C32 C35 H35B 109.5
H35A C35 H35B 109.5
C32 C35 H35C 109.5
H35A C35 H35C 109.5
H35B C35 H35C 109.5
C2 N1 C6 117.51(15)
C2 N1 Cr1 120.40(12)
C6 N1 Cr1 121.96(11)
C4 N2 C15 117.42(13)
C4 N2 Cr1 121.19(11)
C15 N2 Cr1 121.12(10)
S1 O1 Cr1 149.05(9)
O3 S1 O2 116.58(15)
O3 S1 O1 111.48(10)
O2 S1 O1 110.66(11)
O3 S1 C29 107.43(10)
O2 S1 C29 106.37(10)
O1 S1 C29 103.26(8)
O1 Cr1 N1 92.71(6)
O1 Cr1 N2 89.59(6)
N1 Cr1 N2 90.75(6)
O1 Cr1 C26 149.66(7)
N1 Cr1 C26 96.01(7)
N2 Cr1 C26 119.21(8)
O1 Cr1 C25 112.93(7)
N1 Cr1 C25 99.96(7)
N2 Cr1 C25 154.31(7)
C26 Cr1 C25 36.88(8)
O1 Cr1 C27 142.17(8)
N1 Cr1 C27 124.83(8)
N2 Cr1 C27 93.96(6)
C26 Cr1 C27 36.41(8)
C25 Cr1 C27 60.76(7)
O1 Cr1 C28 106.28(7)
N1 Cr1 C28 156.73(7)
N2 Cr1 C28 102.48(7)
C26 Cr1 C28 60.85(8)
C25 Cr1 C28 60.57(8)
C27 Cr1 C28 36.31(8)
O1 Cr1 C24 92.22(7)
N1 Cr1 C24 132.34(8)
N2 Cr1 C24 136.67(8)
C26 Cr1 C24 60.81(8)
C25 Cr1 C24 36.16(9)
C27 Cr1 C24 60.35(8)
C28 Cr1 C24 36.11(8)

loop_
_geom_bond_atom_site_label_1
_geom_bond_atom_site_label_2
_geom_bond_distance
C1 C2 1.513(2)
C1 H1A 0.9800
C1 H1B 0.9800
C1 H1C 0.9800
C2 N1 1.335(2)
C2 C3 1.397(2)
C3 C4 1.402(2)
C3 H3 0.9500
C4 N2 1.327(2)
C4 C5 1.510(2)
C5 H5A 0.9800
C5 H5B 0.9800
C5 H5C 0.9800
C6 C7 1.396(3)
C6 C11 1.400(2)
C6 N1 1.448(2)
C7 C8 1.394(3)
C7 C12 1.510(3)
C8 C9 1.392(3)
C8 H8 0.9500
C9 C10 1.389(3)
C9 C13 1.511(3)
C10 C11 1.392(3)
C10 H10 0.9500
C11 C14 1.504(3)
C12 H12A 0.9800
C12 H12B 0.9800
C12 H12C 0.9800
C13 H13A 0.9800
C13 H13B 0.9800
C13 H13C 0.9800
C14 H14A 0.9800
C14 H14B 0.9800
C14 H14C 0.9800
C15 C16 1.399(2)
C15 C20 1.401(3)
C15 N2 1.445(2)
C16 C17 1.394(2)
C16 C21 1.504(3)
C17 C18 1.389(3)
C17 H17 0.9500
C18 C19 1.386(3)
C18 C22 1.511(3)
C19 C20 1.394(3)
C19 H19 0.9500
C20 C23 1.505(3)
C21 H21A 0.9800
C21 H21B 0.9800
C21 H21C 0.9800
C22 H22A 0.9800
C22 H22B 0.9800
C22 H22C 0.9800
C23 H23A 0.9800
C23 H23B 0.9800
C23 H23C 0.9800
C24 C25 1.393(3)
C24 C28 1.393(3)
C24 Cr1 2.2512(19)
C24 H24 0.9500
C25 C26 1.413(3)
C25 Cr1 2.2362(18)
C25 H25 0.9500
C26 C27 1.397(3)
C26 Cr1 2.2319(19)
C26 H26 0.9500
C27 C28 1.397(3)
C27 Cr1 2.2398(19)
C27 H27 0.9500
C28 Cr1 2.2441(19)
C28 H28 0.9500
C29 C34 1.380(3)
C29 C30 1.380(3)
C29 S1 1.7698(18)
C30 C31 1.383(3)
C30 H30 0.9500
C31 C32 1.387(3)
C31 H31 0.9500
C32 C33 1.383(3)
C32 C35 1.511(3)
C33 C34 1.390(3)
C33 H33 0.9500
C34 H34 0.9500
C35 H35A 0.9800
C35 H35B 0.9800
C35 H35C 0.9800
N1 Cr1 2.0051(15)
N2 Cr1 2.0119(14)
O1 S1 1.4794(13)
O1 Cr1 1.9872(13)
O2 S1 1.4333(19)
O3 S1 1.4277(19)

loop_
_geom_torsion_atom_site_label_1
_geom_torsion_atom_site_label_2
_geom_torsion_atom_site_label_3
_geom_torsion_atom_site_label_4
_geom_torsion
N1 C2 C3 C4 -13.4(3)
C1 C2 C3 C4 165.66(19)
C2 C3 C4 N2 14.4(3)
C2 C3 C4 C5 -162.16(19)
C11 C6 C7 C8 1.5(3)
N1 C6 C7 C8 -177.97(16)
C11 C6 C7 C12 -177.90(18)
N1 C6 C7 C12 2.6(3)
C6 C7 C8 C9 -2.0(3)
C12 C7 C8 C9 177.44(19)
C7 C8 C9 C10 0.9(3)
C7 C8 C9 C13 -177.9(2)
C8 C9 C10 C11 0.6(3)
C13 C9 C10 C11 179.5(2)
C9 C10 C11 C6 -1.1(3)
C9 C10 C11 C14 178.86(19)
C7 C6 C11 C10 0.0(3)
N1 C6 C11 C10 179.44(17)
C7 C6 C11 C14 -179.96(18)
N1 C6 C11 C14 -0.5(3)
C20 C15 C16 C17 -1.3(2)
N2 C15 C16 C17 177.97(15)
C20 C15 C16 C21 178.46(16)
N2 C15 C16 C21 -2.3(2)
C15 C16 C17 C18 -0.1(3)
C21 C16 C17 C18 -179.85(17)
C16 C17 C18 C19 1.1(3)
C16 C17 C18 C22 179.60(17)
C17 C18 C19 C20 -0.8(3)
C22 C18 C19 C20 -179.29(18)
C18 C19 C20 C15 -0.5(3)
C18 C19 C20 C23 177.96(18)
C16 C15 C20 C19 1.6(3)
N2 C15 C20 C19 -177.67(15)
C16 C15 C20 C23 -176.88(16)
N2 C15 C20 C23 3.9(2)
C28 C24 C25 C26 -0.6(2)
Cr1 C24 C25 C26 -63.03(13)
C28 C24 C25 Cr1 62.48(14)
C24 C25 C26 C27 0.0(2)
Cr1 C25 C26 C27 -63.78(13)
C24 C25 C26 Cr1 63.76(13)
C25 C26 C27 C28 0.6(2)
Cr1 C26 C27 C28 -62.94(13)
C25 C26 C27 Cr1 63.53(13)
C25 C24 C28 C27 0.9(2)
Cr1 C24 C28 C27 63.18(13)
C25 C24 C28 Cr1 -62.27(14)
C26 C27 C28 C24 -0.9(2)
Cr1 C27 C28 C24 -63.54(14)
C26 C27 C28 Cr1 62.61(13)
C34 C29 C30 C31 -1.8(3)
S1 C29 C30 C31 178.08(17)
C29 C30 C31 C32 0.6(3)
C30 C31 C32 C33 1.1(3)
C30 C31 C32 C35 -178.9(2)
C31 C32 C33 C34 -1.7(3)
C35 C32 C33 C34 178.3(2)
C30 C29 C34 C33 1.3(3)
S1 C29 C34 C33 -178.61(16)
C32 C33 C34 C29 0.5(3)
C3 C2 N1 C6 165.68(17)
C1 C2 N1 C6 -13.3(2)
C3 C2 N1 Cr1 -18.3(2)
C1 C2 N1 Cr1 162.67(14)
C7 C6 N1 C2 -84.7(2)
C11 C6 N1 C2 95.8(2)
C7 C6 N1 Cr1 99.40(17)
C11 C6 N1 Cr1 -80.09(19)
C3 C4 N2 C15 -169.45(17)
C5 C4 N2 C15 7.1(2)
C3 C4 N2 Cr1 16.4(2)
C5 C4 N2 Cr1 -167.06(14)
C16 C15 N2 C4 84.9(2)
C20 C15 N2 C4 -95.84(19)
C16 C15 N2 Cr1 -100.98(16)
C20 C15 N2 Cr1 78.29(18)
Cr1 O1 S1 O3 -34.2(2)
Cr1 O1 S1 O2 97.3(2)
Cr1 O1 S1 C29 -149.23(17)
C34 C29 S1 O3 -13.4(2)
C30 C29 S1 O3 166.72(18)
C34 C29 S1 O2 -138.93(19)
C30 C29 S1 O2 41.2(2)
C34 C29 S1 O1 104.52(17)
C30 C29 S1 O1 -75.36(17)
S1 O1 Cr1 N1 -100.93(18)
S1 O1 Cr1 N2 168.34(18)
S1 O1 Cr1 C26 5.8(3)
S1 O1 Cr1 C25 1.1(2)
S1 O1 Cr1 C27 72.4(2)
S1 O1 Cr1 C28 65.46(19)
S1 O1 Cr1 C24 31.65(19)
C2 N1 Cr1 O1 -54.91(13)
C6 N1 Cr1 O1 120.91(13)
C2 N1 Cr1 N2 34.72(14)
C6 N1 Cr1 N2 -149.47(13)
C2 N1 Cr1 C26 154.19(14)
C6 N1 Cr1 C26 -29.99(14)
C2 N1 Cr1 C25 -168.76(14)
C6 N1 Cr1 C25 7.06(14)
C2 N1 Cr1 C27 130.06(13)
C6 N1 Cr1 C27 -54.13(15)
C2 N1 Cr1 C28 159.97(18)
C6 N1 Cr1 C28 -24.2(3)
C2 N1 Cr1 C24 -150.39(13)
C6 N1 Cr1 C24 25.43(17)
C4 N2 Cr1 O1 58.66(14)
C15 N2 Cr1 O1 -115.26(13)
C4 N2 Cr1 N1 -34.05(14)
C15 N2 Cr1 N1 152.04(13)
C4 N2 Cr1 C26 -131.36(14)
C15 N2 Cr1 C26 54.73(15)
C4 N2 Cr1 C25 -149.25(18)
C15 N2 Cr1 C25 36.8(2)
C4 N2 Cr1 C27 -159.04(15)
C15 N2 Cr1 C27 27.05(14)
C4 N2 Cr1 C28 165.24(14)
C15 N2 Cr1 C28 -8.67(15)
C4 N2 Cr1 C24 151.45(14)
C15 N2 Cr1 C24 -22.47(18)
C27 C26 Cr1 O1 108.53(17)
C25 C26 Cr1 O1 -7.3(2)
C27 C26 Cr1 N1 -145.57(12)
C25 C26 Cr1 N1 98.60(13)
C27 C26 Cr1 N2 -51.34(14)
C25 C26 Cr1 N2 -167.17(12)
C27 C26 Cr1 C25 115.84(18)
C25 C26 Cr1 C27 -115.84(18)
C27 C26 Cr1 C28 37.04(12)
C25 C26 Cr1 C28 -78.80(14)
C27 C26 Cr1 C24 78.62(14)
C25 C26 Cr1 C24 -37.21(13)
C24 C25 Cr1 O1 59.49(14)
C26 C25 Cr1 O1 176.00(12)
C24 C25 Cr1 N1 156.75(12)
C26 C25 Cr1 N1 -86.74(13)
C24 C25 Cr1 N2 -90.0(2)
C26 C25 Cr1 N2 26.5(2)
C24 C25 Cr1 C26 -116.51(19)
C24 C25 Cr1 C27 -78.76(14)
C26 C25 Cr1 C27 37.75(13)
C24 C25 Cr1 C28 -36.87(13)
C26 C25 Cr1 C28 79.64(14)
C26 C25 Cr1 C24 116.51(19)
C26 C27 Cr1 O1 -128.66(14)
C28 C27 Cr1 O1 -11.32(18)
C26 C27 Cr1 N1 43.24(15)
C28 C27 Cr1 N1 160.57(12)
C26 C27 Cr1 N2 136.91(13)
C28 C27 Cr1 N2 -105.76(13)
C28 C27 Cr1 C26 117.34(18)
C26 C27 Cr1 C25 -38.25(13)
C28 C27 Cr1 C25 79.09(14)
C26 C27 Cr1 C28 -117.34(18)
C26 C27 Cr1 C24 -80.00(14)
C28 C27 Cr1 C24 37.33(13)
C24 C28 Cr1 O1 -70.61(14)
C27 C28 Cr1 O1 172.79(12)
C24 C28 Cr1 N1 72.9(2)
C27 C28 Cr1 N1 -43.7(2)
C24 C28 Cr1 N2 -163.88(13)
C27 C28 Cr1 N2 79.53(13)
C24 C28 Cr1 C26 79.45(14)
C27 C28 Cr1 C26 -37.14(13)
C24 C28 Cr1 C25 36.92(13)
C27 C28 Cr1 C25 -79.67(14)
C24 C28 Cr1 C27 116.59(19)
C27 C28 Cr1 C24 -116.59(19)
C25 C24 Cr1 O1 -127.43(13)
C28 C24 Cr1 O1 115.02(13)
C25 C24 Cr1 N1 -31.74(16)
C28 C24 Cr1 N1 -149.28(12)
C25 C24 Cr1 N2 140.82(13)
C28 C24 Cr1 N2 23.27(18)
C25 C24 Cr1 C26 37.97(13)
C28 C24 Cr1 C26 -79.58(14)
C28 C24 Cr1 C25 -117.55(19)
C25 C24 Cr1 C27 80.00(14)
C28 C24 Cr1 C27 -37.54(13)
C25 C24 Cr1 C28 117.55(19)
